data_4512673
loop_
_publ_author_name
'Ionescu, Andreea'
'Lento, Raffaella'
'Mastropietro, Teresa F.'
'Aiello, Iolinda'
'Termine, Roberto'
'Golemme, Attilio'
'Ghedini, Mauro'
'Bellec, Nathalie'
'Pini, Elena'
'Rimoldi, Isabella'
'Godbert, Nicolas'

_publ_section_title
;
 Electropolymerized highly photoconductive thin films of cyclopalladated
 and cycloplatinated complexes.
;
_journal_issue 7
_journal_name_full 'ACS applied materials &amp; interfaces'
_journal_page_first 4019
_journal_page_last 4028
_journal_paper_doi 10.1021/am506984m
_journal_volume 7
_journal_year 2015
_chemical_formula_moiety 'C45 H35 N3 O2 Pd'
_chemical_formula_sum 'C45 H35 N3 O2 Pd'
_chemical_formula_weight 756.16
_chemical_name_systematic
; 
 ? 
;
_space_group_IT_number 2
_symmetry_cell_setting triclinic
_symmetry_space_group_name_Hall '-P 1'
_symmetry_space_group_name_H-M 'P -1'
_atom_sites_solution_hydrogens geom
_atom_sites_solution_primary direct
_atom_sites_solution_secondary difmap
_audit_creation_method SHELXL-97
_cell_angle_alpha 93.023(14)
_cell_angle_beta 92.432(14)
_cell_angle_gamma 106.440(13)
_cell_formula_units_Z 2
_cell_length_a 6.5511(19)
_cell_length_b 9.456(3)
_cell_length_c 31.810(9)
_cell_measurement_reflns_used 6571
_cell_measurement_temperature 296(2)
_cell_measurement_theta_max 19.42
_cell_measurement_theta_min 2.25
_cell_volume 1884.0(10)
_computing_cell_refinement 'Bruker SAINT'
_computing_data_collection 'Bruker APEX2'
_computing_data_reduction 'Bruker SAINT'
_computing_molecular_graphics 'Bruker SHELXTL'
_computing_publication_material 'Bruker SHELXTL'
_computing_structure_refinement 'SHELXL-97 (Sheldrick, 2008)'
_computing_structure_solution 'SHELXS-97 (Sheldrick, 2008)'
_diffrn_ambient_temperature 296(2)
_diffrn_measured_fraction_theta_full 0.998
_diffrn_measured_fraction_theta_max 0.998
_diffrn_measurement_device_type 'Bruker APEX-II CCD'
_diffrn_measurement_method 'phi and omega scans'
_diffrn_radiation_monochromator graphite
_diffrn_radiation_source 'fine-focus sealed tube'
_diffrn_radiation_type MoK\a
_diffrn_radiation_wavelength 0.71073
_diffrn_reflns_av_R_equivalents 0.0853
_diffrn_reflns_av_sigmaI/netI 0.0937
_diffrn_reflns_limit_h_max 7
_diffrn_reflns_limit_h_min -7
_diffrn_reflns_limit_k_max 11
_diffrn_reflns_limit_k_min -11
_diffrn_reflns_limit_l_max 38
_diffrn_reflns_limit_l_min -38
_diffrn_reflns_number 28985
_diffrn_reflns_theta_full 25.50
_diffrn_reflns_theta_max 25.50
_diffrn_reflns_theta_min 0.64
_exptl_absorpt_coefficient_mu 0.533
_exptl_absorpt_correction_T_max 0.9947
_exptl_absorpt_correction_T_min 0.9008
_exptl_absorpt_correction_type multi-scan
_exptl_absorpt_process_details sadabs
_exptl_crystal_colour orange
_exptl_crystal_density_diffrn 1.333
_exptl_crystal_density_method 'not measured'
_exptl_crystal_description Laminar
_exptl_crystal_F_000 776
_exptl_crystal_size_max 0.20
_exptl_crystal_size_mid 0.08
_exptl_crystal_size_min 0.01
_refine_diff_density_max 3.693
_refine_diff_density_min -1.115
_refine_diff_density_rms 0.196
_refine_ls_extinction_method none
_refine_ls_goodness_of_fit_ref 1.103
_refine_ls_hydrogen_treatment constr
_refine_ls_matrix_type full
_refine_ls_number_parameters 548
_refine_ls_number_reflns 6977
_refine_ls_number_restraints 0
_refine_ls_restrained_S_all 1.103
_refine_ls_R_factor_all 0.1622
_refine_ls_R_factor_gt 0.1111
_refine_ls_shift/su_max 0.003
_refine_ls_shift/su_mean 0.000
_refine_ls_structure_factor_coef Fsqd
_refine_ls_weighting_details 'calc w=1/[\s^2^(Fo^2^)+(0.2000P)^2^+0.0000P] where P=(Fo^2^+2Fc^2^)/3'
_refine_ls_weighting_scheme calc
_refine_ls_wR_factor_gt 0.2813
_refine_ls_wR_factor_ref 0.3191
_reflns_number_gt 4285
_reflns_number_total 6977
_reflns_threshold_expression >2sigma(I)
_cod_data_source_file am506984m_si_002.cif
_cod_data_source_block 3
_cod_depositor_comments
;
The following automatic conversions were performed:

'_symmetry_cell_setting' value 'Triclinic' changed to 'triclinic'
according to
/usr/data/users/saulius/crontab/automatic-downloads/rss-feeds/ACS/lib/dictionaries/cif_core.dic
dictionary named 'cif_core.dic' version 2.4.2 from 2011-04-26.

'_refine_ls_hydrogen_treatment' value 'CONSTR' changed to 'constr'
according to
/usr/data/users/saulius/crontab/automatic-downloads/rss-feeds/ACS/lib/dictionaries/cif_core.dic
dictionary named 'cif_core.dic' version 2.4.2 from 2011-04-26.

Automatic conversion script
Id: cif_fix_values 3008 2015-01-20 13:52:24Z robertas 

 Adding full bibliography for 4512671--4512675.cif.
;
_cod_original_cell_volume 1884.0(9)
_cod_original_sg_symbol_H-M P-1
_cod_database_code 4512673

loop_
_symmetry_equiv_pos_as_xyz
'x, y, z'
'-x, -y, -z'

loop_
_atom_site_label
_atom_site_type_symbol
_atom_site_fract_x
_atom_site_fract_y
_atom_site_fract_z
_atom_site_U_iso_or_equiv
_atom_site_adp_type
_atom_site_occupancy
_atom_site_symmetry_multiplicity
_atom_site_calc_flag
_atom_site_refinement_flags
_atom_site_disorder_assembly
_atom_site_disorder_group
Pd1 Pd 1.74736(11) -0.19959(7) 0.63022(2) 0.0547(3) Uani 1 1 d . . .
N1 N 1.9588(13) -0.3251(8) 0.6387(3) 0.060(2) Uani 1 1 d . . .
N2 N 1.5550(13) -0.0598(8) 0.6186(3) 0.059(2) Uani 1 1 d . . .
N3 N 1.2208(18) 0.7922(10) 0.9008(3) 0.082(3) Uani 1 1 d . . .
O1 O 1.7224(11) -0.2629(8) 0.5662(2) 0.0659(19) Uani 1 1 d . . .
O2 O 1.1307(14) -0.2313(9) 0.4369(3) 0.091(3) Uani 1 1 d . . .
C1 C 2.0259(19) -0.3963(11) 0.6061(4) 0.074(3) Uani 1 1 d . . .
H1 H 1.9672 -0.3977 0.5789 0.089 Uiso 1 1 calc R . .
C2 C 2.1850(18) -0.4680(11) 0.6137(4) 0.078(4) Uani 1 1 d . . .
H2 H 2.2292 -0.5185 0.5916 0.094 Uiso 1 1 calc R . .
C3 C 2.2757(19) -0.4623(12) 0.6547(4) 0.076(3) Uani 1 1 d . . .
H3 H 2.3836 -0.5062 0.6600 0.091 Uiso 1 1 calc R . .
C4 C 2.2017(18) -0.3904(13) 0.6870(4) 0.073(3) Uani 1 1 d . . .
H4 H 2.2585 -0.3881 0.7144 0.087 Uiso 1 1 calc R . .
C5 C 2.0444(16) -0.3216(11) 0.6792(3) 0.061(3) Uani 1 1 d . . .
C6 C 1.9555(16) -0.2367(11) 0.7102(3) 0.061(3) Uani 1 1 d . . .
C7 C 2.023(2) -0.2167(16) 0.7543(4) 0.087(4) Uani 1 1 d . . .
H7 H 2.1287 -0.2563 0.7643 0.104 Uiso 1 1 calc R . .
C8 C 1.931(2) -0.1398(19) 0.7815(5) 0.104(5) Uani 1 1 d . . .
H8 H 1.9776 -0.1254 0.8099 0.125 Uiso 1 1 calc R . .
C9 C 1.770(2) -0.0829(17) 0.7672(4) 0.096(4) Uani 1 1 d . . .
H9 H 1.7046 -0.0346 0.7863 0.115 Uiso 1 1 calc R . .
C10 C 1.7032(18) -0.0968(12) 0.7245(4) 0.069(3) Uani 1 1 d . . .
H10 H 1.5943 -0.0577 0.7159 0.083 Uiso 1 1 calc R . .
C11 C 1.7972(16) -0.1689(10) 0.6941(3) 0.060(3) Uani 1 1 d . . .
C12 C 1.5770(15) -0.2506(9) 0.5375(3) 0.055(2) Uani 1 1 d . . .
C13 C 1.5665(18) -0.3236(10) 0.4965(4) 0.067(3) Uani 1 1 d . . .
H13 H 1.6620 -0.3776 0.4909 0.080 Uiso 1 1 calc R . .
C14 C 1.4154(18) -0.3159(10) 0.4643(3) 0.067(3) Uani 1 1 d . . .
H14 H 1.4099 -0.3677 0.4384 0.081 Uiso 1 1 calc R . .
C15 C 1.2734(18) -0.2312(11) 0.4708(4) 0.067(3) Uani 1 1 d . . .
C16 C 1.2771(17) -0.1592(10) 0.5110(4) 0.067(3) Uani 1 1 d . . .
H16 H 1.1801 -0.1060 0.5161 0.081 Uiso 1 1 calc R . .
C17 C 1.4301(16) -0.1672(10) 0.5444(3) 0.057(2) Uani 1 1 d . . .
C18 C 1.0065(19) -0.1311(14) 0.4402(4) 0.085(4) Uani 1 1 d . . .
H18A H 0.9121 -0.1565 0.4626 0.128 Uiso 1 1 calc R . .
H18B H 0.9246 -0.1362 0.4141 0.128 Uiso 1 1 calc R . .
H18C H 1.0987 -0.0325 0.4460 0.128 Uiso 1 1 calc R . .
C19 C 1.4412(17) -0.0727(10) 0.5831(4) 0.064(3) Uani 1 1 d . . .
H19 H 1.3523 -0.0116 0.5821 0.077 Uiso 1 1 calc R . .
C20 C 1.5338(15) 0.0548(10) 0.6498(3) 0.056(2) Uani 1 1 d . . .
C21 C 1.3374(16) 0.0502(10) 0.6650(4) 0.062(3) Uani 1 1 d . . .
H21 H 1.2163 -0.0222 0.6540 0.074 Uiso 1 1 calc R . .
C22 C 1.3188(17) 0.1522(11) 0.6965(4) 0.065(3) Uani 1 1 d . . .
H22 H 1.1857 0.1462 0.7066 0.078 Uiso 1 1 calc R . .
C23 C 1.4993(16) 0.2655(10) 0.7135(3) 0.060(3) Uani 1 1 d . . .
C24 C 1.6956(17) 0.2747(11) 0.6955(3) 0.067(3) Uani 1 1 d . . .
H24 H 1.8147 0.3524 0.7045 0.080 Uiso 1 1 calc R . .
C25 C 1.7155(15) 0.1676(10) 0.6638(3) 0.060(3) Uani 1 1 d . . .
H25 H 1.8465 0.1730 0.6528 0.072 Uiso 1 1 calc R . .
C26 C 1.4847(18) 0.3737(11) 0.7482(4) 0.067(3) Uani 1 1 d . . .
H26 H 1.6004 0.4576 0.7531 0.080 Uiso 1 1 calc R . .
C27 C 1.3235(19) 0.3622(11) 0.7727(4) 0.078(3) Uani 1 1 d . A .
H27 H 1.2084 0.2778 0.7679 0.094 Uiso 1 1 calc R . .
C28 C 1.3075(19) 0.4716(11) 0.8075(4) 0.069(3) Uani 1 1 d . . .
C31 C 1.2481(18) 0.6817(11) 0.8704(3) 0.067(3) Uani 1 1 d . A .
C29A C 1.193(4) 0.436(2) 0.8486(9) 0.071(8) Uani 0.49(2) 1 d P A 1
H29A H 1.1464 0.3380 0.8552 0.086 Uiso 0.49(2) 1 calc PR A 1
C30A C 1.157(4) 0.543(3) 0.8763(10) 0.070(7) Uani 0.49(2) 1 d P A 1
H30A H 1.0693 0.5160 0.8986 0.083 Uiso 0.49(2) 1 calc PR A 1
C32A C 1.373(5) 0.742(3) 0.8396(7) 0.071(8) Uani 0.49(2) 1 d P A 1
H32A H 1.4301 0.8430 0.8380 0.085 Uiso 0.49(2) 1 calc PR A 1
C33A C 1.410(4) 0.634(3) 0.8094(9) 0.066(7) Uani 0.49(2) 1 d P A 1
H33A H 1.5071 0.6691 0.7893 0.079 Uiso 0.49(2) 1 calc PR A 1
C29B C 1.094(3) 0.4556(19) 0.8193(7) 0.053(6) Uani 0.51(2) 1 d P A 2
H29B H 0.9766 0.3829 0.8069 0.064 Uiso 0.51(2) 1 calc PR A 2
C30B C 1.076(4) 0.559(2) 0.8513(8) 0.059(6) Uani 0.51(2) 1 d P A 2
H30B H 0.9414 0.5481 0.8613 0.071 Uiso 0.51(2) 1 calc PR A 2
C32B C 1.453(4) 0.681(3) 0.8520(8) 0.072(9) Uani 0.51(2) 1 d P A 2
H32B H 1.5749 0.7544 0.8622 0.086 Uiso 0.51(2) 1 calc PR A 2
C33B C 1.474(4) 0.579(3) 0.8204(7) 0.062(7) Uani 0.51(2) 1 d P A 2
H33B H 1.6048 0.5874 0.8090 0.075 Uiso 0.51(2) 1 calc PR A 2
C34A C 1.025(2) 0.7674(12) 0.9291(3) 0.071(8) Uani 0.514(11) 1 d PG B 1
C35A C 1.0612(19) 0.8248(10) 0.9708(4) 0.095(10) Uani 0.514(11) 1 d PG B 1
H35A H 1.1955 0.8847 0.9804 0.114 Uiso 0.514(11) 1 calc PR B 1
C36A C 0.897(2) 0.7927(14) 0.9981(4) 0.096(11) Uani 0.514(11) 1 d PG B 1
H36A H 0.9206 0.8311 1.0260 0.116 Uiso 0.514(11) 1 calc PR B 1
C37A C 0.6959(19) 0.7032(16) 0.9837(5) 0.102(11) Uani 0.514(11) 1 d PG B 1
H37A H 0.5857 0.6817 1.0020 0.122 Uiso 0.514(11) 1 calc PR B 1
C38A C 0.6599(15) 0.6457(15) 0.9421(5) 0.095(9) Uani 0.514(11) 1 d PG B 1
H38A H 0.5256 0.5859 0.9325 0.114 Uiso 0.514(11) 1 calc PR B 1
C39A C 0.825(2) 0.6778(14) 0.9148(3) 0.080(7) Uani 0.514(11) 1 d PG B 1
H39A H 0.8005 0.6394 0.8869 0.096 Uiso 0.514(11) 1 calc PR B 1
C34B C 1.0938(17) 0.7347(13) 0.9344(3) 0.057(7) Uani 0.486(11) 1 d PG B 2
C35B C 0.969(2) 0.8243(9) 0.9470(4) 0.092(11) Uani 0.486(11) 1 d PG B 2
H35B H 0.9764 0.9108 0.9337 0.111 Uiso 0.486(11) 1 calc PR B 2
C36B C 0.833(2) 0.7847(12) 0.9795(4) 0.104(13) Uani 0.486(11) 1 d PG B 2
H36B H 0.7492 0.8446 0.9879 0.125 Uiso 0.486(11) 1 calc PR B 2
C37B C 0.821(2) 0.6554(15) 0.9993(4) 0.110(11) Uani 0.486(11) 1 d PG B 2
H37B H 0.7304 0.6289 1.0211 0.132 Uiso 0.486(11) 1 calc PR B 2
C38B C 0.946(2) 0.5659(13) 0.9867(4) 0.102(10) Uani 0.486(11) 1 d PG . 2
H38B H 0.9389 0.4794 1.0000 0.123 Uiso 0.486(11) 1 calc PR B 2
C39B C 1.0825(19) 0.6055(13) 0.9543(4) 0.070(6) Uani 0.486(11) 1 d PG B 2
H39B H 1.1661 0.5456 0.9458 0.084 Uiso 0.486(11) 1 calc PR B 2
C40A C 1.3742(19) 0.9323(8) 0.9002(3) 0.057(7) Uani 0.524(12) 1 d PG B 1
C41A C 1.466(2) 1.0071(12) 0.9382(3) 0.085(8) Uani 0.524(12) 1 d PG B 1
H41A H 1.4429 0.9598 0.9632 0.102 Uiso 0.524(12) 1 calc PR B 1
C42A C 1.592(2) 1.1528(14) 0.9389(4) 0.126(14) Uani 0.524(12) 1 d PG B 1
H42A H 1.6536 1.2029 0.9643 0.151 Uiso 0.524(12) 1 calc PR B 1
C43A C 1.627(2) 1.2236(11) 0.9015(5) 0.15(2) Uani 0.524(12) 1 d PG B 1
H43A H 1.7111 1.3211 0.9020 0.175 Uiso 0.524(12) 1 calc PR B 1
C44A C 1.535(2) 1.1487(12) 0.8635(3) 0.094(8) Uani 0.524(12) 1 d PG B 1
H44A H 1.5579 1.1961 0.8385 0.112 Uiso 0.524(12) 1 calc PR B 1
C45A C 1.409(2) 1.0031(11) 0.8628(2) 0.071(6) Uani 0.524(12) 1 d PG B 1
H45A H 1.3472 0.9530 0.8374 0.085 Uiso 0.524(12) 1 calc PR B 1
C40B C 1.3227(16) 0.9592(9) 0.9008(3) 0.065(8) Uani 0.476(12) 1 d PG B 2
C41B C 1.2094(15) 1.0574(15) 0.8900(4) 0.070(7) Uani 0.476(12) 1 d PG B 2
H41B H 1.0631 1.0230 0.8837 0.084 Uiso 0.476(12) 1 calc PR B 2
C42B C 1.315(3) 1.2068(13) 0.8887(5) 0.088(9) Uani 0.476(12) 1 d PG B 2
H42B H 1.2390 1.2725 0.8815 0.106 Uiso 0.476(12) 1 calc PR B 2
C43B C 1.533(3) 1.2581(8) 0.8981(4) 0.14(2) Uani 0.476(12) 1 d PG B 2
H43B H 1.6039 1.3581 0.8973 0.166 Uiso 0.476(12) 1 calc PR B 2
C44B C 1.6467(16) 1.1599(13) 0.9089(4) 0.14(2) Uani 0.476(12) 1 d PG B 2
H44B H 1.7930 1.1942 0.9152 0.171 Uiso 0.476(12) 1 calc PR B 2
C45B C 1.5413(16) 1.0105(12) 0.9102(4) 0.084(8) Uani 0.476(12) 1 d PG B 2
H45B H 1.6172 0.9448 0.9174 0.101 Uiso 0.476(12) 1 calc PR B 2

loop_
_atom_site_aniso_label
_atom_site_aniso_U_11
_atom_site_aniso_U_22
_atom_site_aniso_U_33
_atom_site_aniso_U_23
_atom_site_aniso_U_13
_atom_site_aniso_U_12
Pd1 0.0507(5) 0.0391(4) 0.0732(6) 0.0021(3) -0.0062(4) 0.0129(3)
N1 0.055(5) 0.031(4) 0.088(6) 0.002(4) -0.011(4) 0.004(3)
N2 0.055(5) 0.045(4) 0.077(6) 0.001(4) -0.003(4) 0.014(4)
N3 0.105(8) 0.061(6) 0.064(6) -0.005(4) 0.018(5) -0.001(5)
O1 0.065(4) 0.059(4) 0.080(5) -0.002(3) -0.012(4) 0.032(3)
O2 0.105(7) 0.071(5) 0.097(6) -0.012(4) -0.040(5) 0.036(5)
C1 0.083(8) 0.040(5) 0.098(9) -0.003(5) -0.021(7) 0.019(5)
C2 0.066(7) 0.045(6) 0.123(11) -0.017(6) -0.011(7) 0.022(5)
C3 0.072(8) 0.060(6) 0.097(9) 0.007(6) -0.008(7) 0.020(6)
C4 0.071(7) 0.072(7) 0.076(8) 0.018(6) -0.010(6) 0.022(6)
C5 0.057(6) 0.050(5) 0.076(7) 0.020(5) -0.004(5) 0.013(5)
C6 0.056(6) 0.054(6) 0.070(7) 0.009(5) 0.002(5) 0.011(5)
C7 0.079(9) 0.104(10) 0.082(9) 0.020(7) 0.004(7) 0.033(7)
C8 0.097(11) 0.137(14) 0.079(9) 0.000(9) -0.008(8) 0.038(10)
C9 0.094(10) 0.118(12) 0.082(9) 0.005(8) 0.011(7) 0.041(9)
C10 0.063(7) 0.074(7) 0.068(7) 0.004(5) -0.001(5) 0.017(5)
C11 0.052(6) 0.045(5) 0.079(7) 0.007(5) 0.004(5) 0.010(4)
C12 0.058(6) 0.032(4) 0.069(6) 0.006(4) -0.008(5) 0.005(4)
C13 0.077(7) 0.041(5) 0.084(8) -0.001(5) -0.003(6) 0.022(5)
C14 0.082(8) 0.042(5) 0.074(7) -0.003(4) -0.010(6) 0.013(5)
C15 0.073(7) 0.044(5) 0.082(8) 0.000(5) -0.011(6) 0.016(5)
C16 0.062(7) 0.042(5) 0.096(8) -0.001(5) -0.015(6) 0.014(5)
C17 0.056(6) 0.038(5) 0.077(7) 0.004(4) -0.009(5) 0.013(4)
C18 0.075(8) 0.073(8) 0.103(10) 0.003(7) -0.017(7) 0.018(6)
C19 0.067(7) 0.042(5) 0.087(8) 0.004(5) 0.000(6) 0.022(5)
C20 0.054(6) 0.037(5) 0.076(7) -0.001(4) -0.009(5) 0.013(4)
C21 0.046(6) 0.046(5) 0.095(8) 0.000(5) 0.000(5) 0.015(4)
C22 0.055(6) 0.055(6) 0.086(8) 0.005(5) 0.004(5) 0.018(5)
C23 0.059(6) 0.043(5) 0.079(7) 0.005(5) 0.003(5) 0.017(4)
C24 0.058(7) 0.046(5) 0.084(8) -0.013(5) 0.003(5) -0.002(5)
C25 0.045(6) 0.050(5) 0.080(7) -0.001(5) 0.007(5) 0.006(4)
C26 0.066(7) 0.053(6) 0.082(7) 0.002(5) 0.006(6) 0.018(5)
C27 0.076(8) 0.042(5) 0.118(10) -0.002(6) 0.022(7) 0.020(5)
C28 0.081(8) 0.047(6) 0.082(8) 0.007(5) 0.013(6) 0.022(5)
C31 0.089(9) 0.057(6) 0.049(6) 0.001(5) 0.004(6) 0.013(6)
C29A 0.083(17) 0.039(11) 0.09(2) 0.001(11) 0.012(15) 0.019(11)
C30A 0.073(17) 0.059(14) 0.074(19) -0.017(12) 0.016(15) 0.018(12)
C32A 0.10(2) 0.061(14) 0.059(15) -0.012(11) -0.026(14) 0.045(15)
C33A 0.062(16) 0.056(15) 0.076(18) 0.005(12) -0.005(13) 0.013(11)
C29B 0.068(14) 0.038(9) 0.053(13) -0.008(8) 0.004(10) 0.015(9)
C30B 0.059(14) 0.067(13) 0.052(14) -0.002(10) 0.009(11) 0.019(10)
C32B 0.051(13) 0.063(15) 0.082(18) -0.039(13) 0.019(12) -0.010(11)
C33B 0.064(16) 0.072(17) 0.044(13) -0.019(11) 0.013(11) 0.009(13)
C34A 0.11(2) 0.035(11) 0.069(16) -0.003(10) -0.020(15) 0.022(14)
C35A 0.12(3) 0.070(16) 0.09(2) -0.021(14) 0.021(18) 0.018(16)
C36A 0.16(3) 0.076(19) 0.066(18) -0.009(13) 0.005(19) 0.049(19)
C37A 0.10(2) 0.063(16) 0.16(3) 0.017(18) 0.04(2) 0.042(16)
C38A 0.077(18) 0.071(16) 0.15(3) 0.019(17) 0.003(17) 0.035(13)
C39A 0.091(18) 0.064(14) 0.087(17) -0.006(12) -0.010(14) 0.032(13)
C34B 0.074(16) 0.063(15) 0.037(12) -0.004(10) 0.011(11) 0.023(13)
C35B 0.10(2) 0.039(14) 0.13(3) -0.016(15) 0.04(2) 0.008(14)
C36B 0.09(2) 0.13(3) 0.10(3) 0.01(2) 0.05(2) 0.03(2)
C37B 0.13(3) 0.11(3) 0.073(19) -0.003(17) 0.053(19) 0.01(2)
C38B 0.16(3) 0.060(16) 0.09(2) -0.003(13) 0.033(19) 0.023(17)
C39B 0.100(18) 0.052(12) 0.064(14) 0.002(10) 0.017(12) 0.031(12)
C40A 0.070(16) 0.054(13) 0.046(13) -0.022(10) -0.008(11) 0.022(13)
C41A 0.099(19) 0.062(13) 0.075(16) -0.026(12) 0.004(14) -0.002(12)
C42A 0.08(2) 0.11(2) 0.14(3) -0.07(2) 0.005(19) -0.030(18)
C43A 0.19(4) 0.07(2) 0.13(4) -0.03(2) 0.03(3) -0.05(2)
C44A 0.093(19) 0.11(2) 0.075(17) 0.032(16) 0.025(14) 0.024(16)
C45A 0.079(15) 0.062(13) 0.070(14) 0.020(10) 0.011(11) 0.014(11)
C40B 0.083(19) 0.046(13) 0.068(18) 0.007(12) 0.037(14) 0.019(14)
C41B 0.081(16) 0.040(11) 0.087(17) 0.025(10) 0.008(13) 0.010(10)
C42B 0.15(3) 0.075(17) 0.071(16) 0.028(13) 0.037(18) 0.068(19)
C43B 0.21(5) 0.09(2) 0.13(4) 0.02(2) 0.11(4) 0.06(3)
C44B 0.06(2) 0.10(3) 0.24(6) 0.00(3) 0.07(3) -0.022(18)
C45B 0.09(2) 0.059(15) 0.10(2) -0.009(15) 0.005(17) 0.022(15)

loop_
_atom_type_symbol
_atom_type_description
_atom_type_scat_dispersion_real
_atom_type_scat_dispersion_imag
_atom_type_scat_source
C C 0.0033 0.0016 'International Tables Vol C Tables 4.2.6.8 and 6.1.1.4'
H H 0.0000 0.0000 'International Tables Vol C Tables 4.2.6.8 and 6.1.1.4'
N N 0.0061 0.0033 'International Tables Vol C Tables 4.2.6.8 and 6.1.1.4'
O O 0.0106 0.0060 'International Tables Vol C Tables 4.2.6.8 and 6.1.1.4'
Pd Pd -0.9988 1.0072 'International Tables Vol C Tables 4.2.6.8 and 6.1.1.4'

loop_
_geom_angle_atom_site_label_1
_geom_angle_atom_site_label_2
_geom_angle_atom_site_label_3
_geom_angle
_geom_angle_site_symmetry_1
_geom_angle_site_symmetry_3
C11 Pd1 O1 169.3(3) . .
C11 Pd1 N1 81.1(4) . .
O1 Pd1 N1 88.5(3) . .
C11 Pd1 N2 101.0(4) . .
O1 Pd1 N2 89.6(3) . .
N1 Pd1 N2 174.8(3) . .
C1 N1 C5 120.8(9) . .
C1 N1 Pd1 122.9(7) . .
C5 N1 Pd1 116.0(7) . .
C19 N2 C20 115.6(8) . .
C19 N2 Pd1 121.5(7) . .
C20 N2 Pd1 122.9(6) . .
C40A N3 C34B 127.6(9) . .
C40A N3 C31 114.6(10) . .
C34B N3 C31 114.4(9) . .
C40A N3 C40B 18.10(15) . .
C34B N3 C40B 119.2(9) . .
C31 N3 C40B 126.4(9) . .
C40A N3 C34A 121.7(9) . .
C34B N3 C34A 23.8(2) . .
C31 N3 C34A 123.4(9) . .
C40B N3 C34A 107.2(9) . .
C12 O1 Pd1 127.8(7) . .
C15 O2 C18 117.7(9) . .
N1 C1 C2 119.9(11) . .
N1 C1 H1 120.0 . .
C2 C1 H1 120.0 . .
C3 C2 C1 119.5(11) . .
C3 C2 H2 120.3 . .
C1 C2 H2 120.3 . .
C4 C3 C2 118.9(11) . .
C4 C3 H3 120.6 . .
C2 C3 H3 120.6 . .
C3 C4 C5 121.0(10) . .
C3 C4 H4 119.5 . .
C5 C4 H4 119.5 . .
N1 C5 C4 119.8(10) . .
N1 C5 C6 113.1(8) . .
C4 C5 C6 127.0(10) . .
C7 C6 C11 120.1(10) . .
C7 C6 C5 122.9(10) . .
C11 C6 C5 116.9(9) . .
C8 C7 C6 120.2(12) . .
C8 C7 H7 119.9 . .
C6 C7 H7 119.9 . .
C7 C8 C9 120.4(13) . .
C7 C8 H8 119.8 . .
C9 C8 H8 119.8 . .
C8 C9 C10 121.2(13) . .
C8 C9 H9 119.4 . .
C10 C9 H9 119.4 . .
C9 C10 C11 121.6(11) . .
C9 C10 H10 119.2 . .
C11 C10 H10 119.2 . .
C10 C11 C6 116.1(10) . .
C10 C11 Pd1 131.4(8) . .
C6 C11 Pd1 112.5(7) . .
O1 C12 C17 124.1(9) . .
O1 C12 C13 118.8(9) . .
C17 C12 C13 117.1(9) . .
C14 C13 C12 121.9(10) . .
C14 C13 H13 119.0 . .
C12 C13 H13 119.0 . .
C15 C14 C13 121.1(10) . .
C15 C14 H14 119.5 . .
C13 C14 H14 119.5 . .
O2 C15 C14 116.4(10) . .
O2 C15 C16 125.0(10) . .
C14 C15 C16 118.6(10) . .
C15 C16 C17 120.9(10) . .
C15 C16 H16 119.5 . .
C17 C16 H16 119.5 . .
C12 C17 C16 120.3(10) . .
C12 C17 C19 122.5(9) . .
C16 C17 C19 116.8(9) . .
O2 C18 H18A 109.5 . .
O2 C18 H18B 109.5 . .
H18A C18 H18B 109.5 . .
O2 C18 H18C 109.5 . .
H18A C18 H18C 109.5 . .
H18B C18 H18C 109.5 . .
N2 C19 C17 130.9(9) . .
N2 C19 H19 114.5 . .
C17 C19 H19 114.5 . .
C21 C20 C25 120.8(9) . .
C21 C20 N2 120.6(8) . .
C25 C20 N2 118.6(9) . .
C20 C21 C22 120.8(10) . .
C20 C21 H21 119.6 . .
C22 C21 H21 119.6 . .
C21 C22 C23 121.1(10) . .
C21 C22 H22 119.5 . .
C23 C22 H22 119.5 . .
C24 C23 C22 117.2(9) . .
C24 C23 C26 120.6(9) . .
C22 C23 C26 122.1(10) . .
C23 C24 C25 121.5(9) . .
C23 C24 H24 119.2 . .
C25 C24 H24 119.2 . .
C20 C25 C24 118.3(9) . .
C20 C25 H25 120.8 . .
C24 C25 H25 120.8 . .
C27 C26 C23 126.4(11) . .
C27 C26 H26 116.8 . .
C23 C26 H26 116.8 . .
C26 C27 C28 126.6(11) . .
C26 C27 H27 116.7 . .
C28 C27 H27 116.7 . .
C33B C28 C29B 125.8(16) . .
C33B C28 C33A 34.1(13) . .
C29B C28 C33A 104.9(15) . .
C33B C28 C27 119.9(15) . .
C29B C28 C27 113.8(12) . .
C33A C28 C27 125.9(15) . .
C33B C28 C29A 101.8(15) . .
C29B C28 C29A 46.0(11) . .
C33A C28 C29A 107.4(15) . .
C27 C28 C29A 126.6(12) . .
C30A C31 C32A 129.5(18) . .
C30A C31 N3 118.4(15) . .
C32A C31 N3 112.1(14) . .
C30A C31 C30B 41.1(13) . .
C32A C31 C30B 107.9(16) . .
N3 C31 C30B 124.6(13) . .
C30A C31 C32B 104.1(16) . .
C32A C31 C32B 39.3(12) . .
N3 C31 C32B 125.1(12) . .
C30B C31 C32B 110.1(13) . .
C30A C29A C28 123(2) . .
C30A C29A H29A 118.3 . .
C28 C29A H29A 118.3 . .
C31 C30A C29A 118(2) . .
C31 C30A H30A 120.8 . .
C29A C30A H30A 120.8 . .
C31 C32A C33A 114(2) . .
C31 C32A H32A 123.2 . .
C33A C32A H32A 123.2 . .
C32A C33A C28 126(2) . .
C32A C33A H33A 116.9 . .
C28 C33A H33A 116.9 . .
C30B C29B C28 114.3(17) . .
C30B C29B H29B 122.8 . .
C28 C29B H29B 122.8 . .
C29B C30B C31 126.3(19) . .
C29B C30B H30B 116.8 . .
C31 C30B H30B 116.8 . .
C33B C32B C31 124.5(18) . .
C33B C32B H32B 117.8 . .
C31 C32B H32B 117.8 . .
C28 C33B C32B 119(2) . .
C28 C33B H33B 120.7 . .
C32B C33B H33B 120.7 . .
C35A C34A C39A 120.0 . .
C35A C34A N3 118.3(9) . .
C39A C34A N3 121.4(9) . .
C34A C35A C36A 120.00(6) . .
C34A C35A H35A 120.0 . .
C36A C35A H35A 120.0 . .
C37A C36A C35A 120.0 . .
C37A C36A H36A 120.0 . .
C35A C36A H36A 120.0 . .
C38A C37A C36A 120.0 . .
C38A C37A H37A 120.0 . .
C36A C37A H37A 120.0 . .
C37A C38A C39A 120.0 . .
C37A C38A H38A 120.0 . .
C39A C38A H38A 120.0 . .
C38A C39A C34A 120.0 . .
C38A C39A H39A 120.0 . .
C34A C39A H39A 120.0 . .
C35B C34B C39B 120.0 . .
C35B C34B N3 112.0(10) . .
C39B C34B N3 128.0(10) . .
C36B C35B C34B 120.0 . .
C36B C35B H35B 120.0 . .
C34B C35B H35B 120.0 . .
C35B C36B C37B 120.0 . .
C35B C36B H36B 120.0 . .
C37B C36B H36B 120.0 . .
C38B C37B C36B 120.0 . .
C38B C37B H37B 120.0 . .
C36B C37B H37B 120.0 . .
C39B C38B C37B 120.0 . .
C39B C38B C38B 102.7(16) . 2_767
C37B C38B C38B 133.5(16) . 2_767
C39B C38B H38B 120.0 . .
C37B C38B H38B 120.0 . .
C38B C38B H38B 24.6 2_767 .
C38B C39B C34B 120.0 . .
C38B C39B H39B 120.0 . .
C34B C39B H39B 120.0 . .
C41A C40A C45A 120.0 . .
C41A C40A N3 119.1(8) . .
C45A C40A N3 120.3(8) . .
C40A C41A C42A 120.0 . .
C40A C41A H41A 120.0 . .
C42A C41A H41A 120.0 . .
C41A C42A C43A 120.0 . .
C41A C42A H42A 120.0 . .
C43A C42A H42A 120.0 . .
C44A C43A C42A 120.0 . .
C44A C43A H43A 120.0 . .
C42A C43A H43A 120.0 . .
C43A C44A C45A 120.0 . .
C43A C44A H44A 120.0 . .
C45A C44A H44A 120.0 . .
C44A C45A C40A 120.0 . .
C44A C45A H45A 120.0 . .
C40A C45A H45A 120.0 . .
C41B C40B C45B 120.0 . .
C41B C40B N3 123.2(9) . .
C45B C40B N3 116.7(9) . .
C42B C41B C40B 120.0 . .
C42B C41B H41B 120.0 . .
C40B C41B H41B 120.0 . .
C43B C42B C41B 120.0 . .
C43B C42B H42B 120.0 . .
C41B C42B H42B 120.0 . .
C42B C43B C44B 120.0 . .
C42B C43B H43B 120.0 . .
C44B C43B H43B 120.0 . .
C45B C44B C43B 120.0 . .
C45B C44B H44B 120.0 . .
C43B C44B H44B 120.0 . .
C44B C45B C40B 120.0 . .
C44B C45B H45B 120.0 . .
C40B C45B H45B 120.0 . .

loop_
_geom_bond_atom_site_label_1
_geom_bond_atom_site_label_2
_geom_bond_distance
_geom_bond_site_symmetry_2
Pd1 C11 2.037(11) .
Pd1 O1 2.078(7) .
Pd1 N1 2.082(8) .
Pd1 N2 2.104(8) .
N1 C1 1.362(15) .
N1 C5 1.379(13) .
N2 C19 1.309(13) .
N2 C20 1.471(12) .
N3 C40A 1.420(13) .
N3 C34B 1.420(13) .
N3 C31 1.438(13) .
N3 C40B 1.530(12) .
N3 C34A 1.569(15) .
O1 C12 1.326(11) .
O2 C15 1.396(12) .
O2 C18 1.416(14) .
C1 C2 1.414(15) .
C1 H1 0.9300 .
C2 C3 1.402(17) .
C2 H2 0.9300 .
C3 C4 1.383(16) .
C3 H3 0.9300 .
C4 C5 1.385(14) .
C4 H4 0.9300 .
C5 C6 1.479(15) .
C6 C7 1.438(16) .
C6 C11 1.454(14) .
C7 C8 1.363(19) .
C7 H7 0.9300 .
C8 C9 1.388(18) .
C8 H8 0.9300 .
C9 C10 1.394(17) .
C9 H9 0.9300 .
C10 C11 1.414(15) .
C10 H10 0.9300 .
C12 C17 1.424(13) .
C12 C13 1.432(14) .
C13 C14 1.413(15) .
C13 H13 0.9300 .
C14 C15 1.403(15) .
C14 H14 0.9300 .
C15 C16 1.413(15) .
C16 C17 1.450(13) .
C16 H16 0.9300 .
C17 C19 1.468(14) .
C18 H18A 0.9600 .
C18 H18B 0.9600 .
C18 H18C 0.9600 .
C19 H19 0.9300 .
C20 C21 1.383(14) .
C20 C25 1.393(13) .
C21 C22 1.386(15) .
C21 H21 0.9300 .
C22 C23 1.416(14) .
C22 H22 0.9300 .
C23 C24 1.412(14) .
C23 C26 1.490(14) .
C24 C25 1.427(14) .
C24 H24 0.9300 .
C25 H25 0.9300 .
C26 C27 1.322(15) .
C26 H26 0.9300 .
C27 C28 1.503(15) .
C27 H27 0.9300 .
C28 C33B 1.30(3) .
C28 C29B 1.43(2) .
C28 C33A 1.49(3) .
C28 C29A 1.54(3) .
C31 C30A 1.31(3) .
C31 C32A 1.35(3) .
C31 C30B 1.45(3) .
C31 C32B 1.49(2) .
C29A C30A 1.38(3) .
C29A H29A 0.9300 .
C30A H30A 0.9300 .
C32A C33A 1.44(4) .
C32A H32A 0.9300 .
C33A H33A 0.9300 .
C29B C30B 1.41(3) .
C29B H29B 0.9300 .
C30B H30B 0.9300 .
C32B C33B 1.40(3) .
C32B H32B 0.9300 .
C33B H33B 0.9300 .
C34A C35A 1.3900 .
C34A C39A 1.3900 .
C35A C36A 1.3900 .
C35A H35A 0.9300 .
C36A C37A 1.3900 .
C36A H36A 0.9300 .
C37A C38A 1.3900 .
C37A H37A 0.9300 .
C38A C39A 1.3900 .
C38A H38A 0.9300 .
C39A H39A 0.9300 .
C34B C35B 1.3900 .
C34B C39B 1.3900 .
C35B C36B 1.3900 .
C35B H35B 0.9300 .
C36B C37B 1.3900 .
C36B H36B 0.9300 .
C37B C38B 1.3900 .
C37B H37B 0.9300 .
C38B C39B 1.3900 .
C38B C38B 1.820(17) 2_767
C38B H38B 0.9300 .
C39B H39B 0.9300 .
C40A C41A 1.3900 .
C40A C45A 1.3900 .
C41A C42A 1.3900 .
C41A H41A 0.9300 .
C42A C43A 1.3900 .
C42A H42A 0.9300 .
C43A C44A 1.3900 .
C43A H43A 0.9300 .
C44A C45A 1.3900 .
C44A H44A 0.9300 .
C45A H45A 0.9300 .
C40B C41B 1.3900 .
C40B C45B 1.3900 .
C41B C42B 1.3900 .
C41B H41B 0.9300 .
C42B C43B 1.3900 .
C42B H42B 0.9300 .
C43B C44B 1.3900 .
C43B H43B 0.9300 .
C44B C45B 1.3900 .
C44B H44B 0.9300 .
C45B H45B 0.9300 .
